data_7102697
loop_
_publ_author_name
'Shaw, Rachel'
'Tidmarsh, Ian S'
'Laye, Rebecca H'
'Breeze, Barbara'
'Helliwell, Madeleine'
'Brechin, Euan K'
'Heath, Sarah L'
'Murrie, Mark'
'Ochsenbein, Stefan'
'Gudel, Hans-Ulrich'
'McInnes, Eric J L'

_publ_section_title
;
 Supertetrahedral decametallic Ni(II) clusters directed by
 micro(6)-tris-alkoxides.
;
_journal_issue 12
_journal_name_full 'Chemical communications (Cambridge, England)'
_journal_page_first 1418
_journal_page_last 1419
_journal_paper_doi 10.1039/b403876b
_journal_year 2004
_chemical_formula_sum 'C72 H122 Ni10 O27'
_chemical_formula_weight 2006.80
_chemical_name_systematic
;
?
;
_space_group_IT_number 141
_symmetry_cell_setting tetragonal
_symmetry_space_group_name_Hall '-I 4bd 2'
_symmetry_space_group_name_H-M 'I 41/a m d :2'
_atom_sites_solution_hydrogens geom
_atom_sites_solution_primary direct
_atom_sites_solution_secondary difmap
_audit_creation_method SHELXL-97
_cell_angle_alpha 90.00
_cell_angle_beta 90.00
_cell_angle_gamma 90.00
_cell_formula_units_Z 4
_cell_length_a 23.881(3)
_cell_length_b 23.881(3)
_cell_length_c 16.096(3)
_cell_measurement_reflns_used 8270
_cell_measurement_temperature 100(2)
_cell_measurement_theta_max 52.780
_cell_measurement_theta_min 4.564
_cell_volume 9179(2)
_computing_cell_refinement 'Bruker SMART'
_computing_data_collection 'Bruker SMART'
_computing_data_reduction 'Bruker SMART'
_computing_molecular_graphics 'Bruker SHELXTL'
_computing_publication_material 'Bruker SHELXTL'
_computing_structure_refinement 'SHELXL-97 (Sheldrick, 1997)'
_computing_structure_solution 'SHELXS-97 (Sheldrick, 1990)'
_diffrn_ambient_temperature 100(2)
_diffrn_measured_fraction_theta_full 0.988
_diffrn_measured_fraction_theta_max 0.988
_diffrn_measurement_device_type 'Bruker-AXS Apex area detector'
_diffrn_measurement_method 'phi and omega scans'
_diffrn_radiation_monochromator graphite
_diffrn_radiation_source 'fine-focus sealed tube'
_diffrn_radiation_type MoK\a
_diffrn_radiation_wavelength 0.71073
_diffrn_reflns_av_R_equivalents 0.0353
_diffrn_reflns_av_sigmaI/netI 0.0194
_diffrn_reflns_limit_h_max 29
_diffrn_reflns_limit_h_min -29
_diffrn_reflns_limit_k_max 29
_diffrn_reflns_limit_k_min -20
_diffrn_reflns_limit_l_max 20
_diffrn_reflns_limit_l_min -18
_diffrn_reflns_number 25655
_diffrn_reflns_theta_full 26.53
_diffrn_reflns_theta_max 26.53
_diffrn_reflns_theta_min 1.71
_exptl_absorpt_coefficient_mu 2.069
_exptl_absorpt_correction_T_max 0.6115
_exptl_absorpt_correction_T_min 0.4633
_exptl_absorpt_correction_type semi-empirical
_exptl_absorpt_process_details 'repeated and equivalent reflections'
_exptl_crystal_colour 'Light blue'
_exptl_crystal_density_diffrn 1.452
_exptl_crystal_density_method 'not measured'
_exptl_crystal_description Block
_exptl_crystal_F_000 4200
_exptl_crystal_size_max 0.4
_exptl_crystal_size_mid 0.3
_exptl_crystal_size_min 0.2
_refine_diff_density_max 1.780
_refine_diff_density_min -1.384
_refine_diff_density_rms 0.196
_refine_ls_extinction_method none
_refine_ls_goodness_of_fit_ref 1.237
_refine_ls_hydrogen_treatment mixed
_refine_ls_matrix_type full
_refine_ls_number_parameters 154
_refine_ls_number_reflns 2492
_refine_ls_number_restraints 88
_refine_ls_restrained_S_all 1.221
_refine_ls_R_factor_all 0.0847
_refine_ls_R_factor_gt 0.0814
_refine_ls_shift/su_max 0.000
_refine_ls_shift/su_mean 0.000
_refine_ls_structure_factor_coef Fsqd
_refine_ls_weighting_details 'calc w=1/[\s^2^(Fo^2^)+(0.0613P)^2^+279.5816P] where P=(Fo^2^+2Fc^2^)/3'
_refine_ls_weighting_scheme calc
_refine_ls_wR_factor_gt 0.2197
_refine_ls_wR_factor_ref 0.2213
_reflns_number_gt 2310
_reflns_number_total 2492
_reflns_threshold_expression >2sigma(I)
_cod_data_source_file b403876b.txt
_cod_data_source_block bejlmx
_cod_depositor_comments
;
The following automatic conversions were performed:
'_symmetry_cell_setting' value 'Tetragonal' changed to 'tetragonal'
according to '/home/saulius/struct/CIF-dictionaries/cif_core.dic'
dictionary named 'cif_core.dic' version 2.4.1 from 2010-06-29.

Automatic conversion script
Id: cif_fix_enum 1527 2010-12-29 10:47:43Z saulius 
;
_cod_original_sg_symbol_H-M I4(1)/amd
_cod_database_code 7102697

loop_
_symmetry_equiv_pos_as_xyz
'x, y, z'
'-x+1/2, -y, z+1/2'
'-y+1/4, x+3/4, z+1/4'
'y+1/4, -x+1/4, z+3/4'
'-x+1/2, y, -z+1/2'
'x, -y, -z'
'y+1/4, x+3/4, -z+1/4'
'-y+1/4, -x+1/4, -z+3/4'
'x+1/2, y+1/2, z+1/2'
'-x+1, -y+1/2, z+1'
'-y+3/4, x+5/4, z+3/4'
'y+3/4, -x+3/4, z+5/4'
'-x+1, y+1/2, -z+1'
'x+1/2, -y+1/2, -z+1/2'
'y+3/4, x+5/4, -z+3/4'
'-y+3/4, -x+3/4, -z+5/4'
'-x, -y, -z'
'x-1/2, y, -z-1/2'
'y-1/4, -x-3/4, -z-1/4'
'-y-1/4, x-1/4, -z-3/4'
'x-1/2, -y, z-1/2'
'-x, y, z'
'-y-1/4, -x-3/4, z-1/4'
'y-1/4, x-1/4, z-3/4'
'-x+1/2, -y+1/2, -z+1/2'
'x, y+1/2, -z'
'y+1/4, -x-1/4, -z+1/4'
'-y+1/4, x+1/4, -z-1/4'
'x, -y+1/2, z'
'-x+1/2, y+1/2, z+1/2'
'-y+1/4, -x-1/4, z+1/4'
'y+1/4, x+1/4, z-1/4'

loop_
_atom_site_label
_atom_site_type_symbol
_atom_site_fract_x
_atom_site_fract_y
_atom_site_fract_z
_atom_site_U_iso_or_equiv
_atom_site_adp_type
_atom_site_occupancy
_atom_site_symmetry_multiplicity
_atom_site_calc_flag
_atom_site_refinement_flags
_atom_site_disorder_assembly
_atom_site_disorder_group
Ni1 Ni 0.55959(3) 0.30959(3) 0.1250 0.0152(3) Uani 1 2 d S . .
Ni2 Ni 0.5000 0.2500 0.26200(10) 0.0154(4) Uani 1 4 d S . .
Ni3 Ni 0.5000 0.12778(5) 0.26731(8) 0.0200(3) Uani 1 2 d S . .
O1 O 0.5000 0.2500 0.1250 0.015(3) Uani 1 8 d S . .
O2 O 0.5593(3) 0.0704(2) 0.2722(3) 0.0329(13) Uani 1 1 d . . .
C1 C 0.5000 -0.0095(4) 0.2726(7) 0.041(3) Uani 1 2 d SU . .
H1 H 0.5000 -0.0485 0.2723 0.049 Uiso 1 2 calc SR . .
C2 C 0.5516(4) 0.0178(3) 0.2728(5) 0.0381(19) Uani 1 1 d U A .
C3 C 0.6071(5) -0.0146(4) 0.2719(7) 0.061(3) Uani 1 1 d U . .
C4 C 0.6360(5) -0.0030(6) 0.1879(9) 0.080(4) Uani 1 1 d U A .
H4A H 0.6126 -0.0163 0.1435 0.120 Uiso 1 1 calc R . .
H4B H 0.6714 -0.0220 0.1862 0.120 Uiso 1 1 calc R . .
H4C H 0.6419 0.0366 0.1817 0.120 Uiso 1 1 calc R . .
C5 C 0.6005(6) -0.0781(4) 0.2778(7) 0.074(4) Uani 1 1 d U A .
H5A H 0.5796 -0.0914 0.2308 0.111 Uiso 1 1 calc R . .
H5B H 0.5809 -0.0875 0.3280 0.111 Uiso 1 1 calc R . .
H5C H 0.6368 -0.0954 0.2783 0.111 Uiso 1 1 calc R . .
C6X C 0.647(2) 0.0076(16) 0.338(3) 0.089(11) Uani 0.80(12) 1 d PU A 1
H6X1 H 0.6338 -0.0034 0.3917 0.133 Uiso 0.80(12) 1 calc PR A 1
H6X2 H 0.6483 0.0477 0.3344 0.133 Uiso 0.80(12) 1 calc PR A 1
H6X3 H 0.6836 -0.0075 0.3285 0.133 Uiso 0.80(12) 1 calc PR A 1
C6Y C 0.628(7) -0.002(3) 0.365(8) 0.075(14) Uani 0.20(12) 1 d PU A 2
H6Y1 H 0.6053 -0.0228 0.4039 0.113 Uiso 0.20(12) 1 calc PR A 2
H6Y2 H 0.6247 0.0372 0.3768 0.113 Uiso 0.20(12) 1 calc PR A 2
H6Y3 H 0.6664 -0.0134 0.3711 0.113 Uiso 0.20(12) 1 calc PR A 2
O3 O 0.55902(18) 0.31049(19) 0.0011(3) 0.0163(9) Uani 1 1 d . . .
O4 O 0.5000 0.3676(3) 0.1368(4) 0.0177(14) Uani 1 2 d S . .
C7 C 0.5538(3) 0.3641(3) -0.0380(4) 0.0216(14) Uani 1 1 d U . .
H7 H 0.5860 0.3697 -0.0748 0.026 Uiso 1 1 calc R . .
C8 C 0.5000 0.3689(4) -0.0897(6) 0.023(2) Uiso 1 2 d SU . .
H8A H 0.5000 0.4047 -0.1182 0.027 Uiso 1 2 calc SR . .
H8B H 0.5000 0.3398 -0.1316 0.027 Uiso 1 2 calc SR . .
C9 C 0.5532(3) 0.4111(3) 0.0270(4) 0.0256(15) Uani 1 1 d U . .
H9A H 0.5851 0.4062 0.0637 0.031 Uiso 1 1 calc R . .
H9B H 0.5578 0.4467 -0.0012 0.031 Uiso 1 1 calc R . .
C10 C 0.5000 0.4134(4) 0.0795(6) 0.022(2) Uani 1 2 d SU . .
H10 H 0.5000 0.4485 0.1112 0.026 Uiso 1 2 calc SR . .
O5 O 0.5000 0.2500 0.3904(7) 0.043(3) Uani 1 4 d SD . .
O6 O 0.5000 0.1460(3) 0.3933(4) 0.0312(18) Uani 1 2 d SD . .
C11 C 0.5000 0.1980(4) 0.4175(11) 0.038(6) Uani 0.50 2 d SPDU . .
C12 C 0.5000 0.1943(13) 0.5197(16) 0.047(7) Uani 0.50 2 d SPU . .
H12A H 0.4644 0.2066 0.5405 0.071 Uiso 0.25 1 calc PR . .
H12B H 0.5291 0.2179 0.5414 0.071 Uiso 0.25 1 calc PR . .
H12C H 0.5065 0.1564 0.5366 0.071 Uiso 0.25 1 calc PR . .

loop_
_atom_site_aniso_label
_atom_site_aniso_U_11
_atom_site_aniso_U_22
_atom_site_aniso_U_33
_atom_site_aniso_U_23
_atom_site_aniso_U_13
_atom_site_aniso_U_12
Ni1 0.0133(4) 0.0133(4) 0.0189(6) -0.0001(3) 0.0001(3) -0.0022(4)
Ni2 0.0143(8) 0.0148(8) 0.0171(8) 0.000 0.000 0.000
Ni3 0.0262(7) 0.0127(6) 0.0212(6) 0.0039(5) 0.000 0.000
O1 0.014(4) 0.014(4) 0.016(6) 0.000 0.000 0.000
O2 0.047(3) 0.018(2) 0.033(3) 0.004(2) -0.002(3) 0.014(2)
C1 0.081(7) 0.010(5) 0.032(6) 0.009(4) 0.000 0.000
C2 0.069(5) 0.022(4) 0.022(4) 0.000(3) -0.017(4) 0.013(3)
C3 0.083(6) 0.036(5) 0.066(6) -0.015(4) -0.045(5) 0.033(5)
C4 0.066(7) 0.063(7) 0.110(9) -0.012(6) 0.002(6) 0.041(7)
C5 0.128(11) 0.030(4) 0.065(7) -0.014(4) -0.054(7) 0.034(5)
C6X 0.110(18) 0.034(11) 0.122(15) -0.022(13) -0.085(17) 0.039(11)
C6Y 0.12(4) 0.011(18) 0.093(11) 0.02(2) -0.09(2) -0.01(3)
O3 0.015(2) 0.014(2) 0.019(2) 0.0023(18) 0.0024(18) -0.0031(17)
O4 0.020(3) 0.013(3) 0.020(3) 0.004(3) 0.000 0.000
C7 0.025(3) 0.017(3) 0.022(3) 0.004(3) 0.002(3) -0.004(3)
C9 0.037(4) 0.016(3) 0.024(3) 0.005(3) 0.001(3) -0.009(3)
C10 0.030(5) 0.010(4) 0.025(5) -0.001(4) 0.000 0.000
O5 0.028(6) 0.082(11) 0.020(5) 0.000 0.000 0.000
O6 0.045(5) 0.025(4) 0.023(4) 0.006(3) 0.000 0.000
C11 0.012(9) 0.063(17) 0.039(11) -0.018(12) 0.000 0.000
C12 0.047(15) 0.062(18) 0.032(11) -0.023(13) 0.000 0.000

loop_
_atom_type_symbol
_atom_type_description
_atom_type_scat_dispersion_real
_atom_type_scat_dispersion_imag
_atom_type_scat_source
C C 0.0033 0.0016 'International Tables Vol C Tables 4.2.6.8 and 6.1.1.4'
H H 0.0000 0.0000 'International Tables Vol C Tables 4.2.6.8 and 6.1.1.4'
O O 0.0106 0.0060 'International Tables Vol C Tables 4.2.6.8 and 6.1.1.4'
Ni Ni 0.3393 1.1124 'International Tables Vol C Tables 4.2.6.8 and 6.1.1.4'

loop_
_geom_angle_atom_site_label_1
_geom_angle_atom_site_label_2
_geom_angle_atom_site_label_3
_geom_angle
_geom_angle_site_symmetry_1
_geom_angle_site_symmetry_3
O3 Ni1 O3 179.7(3) 7_545 .
O3 Ni1 O4 85.3(2) 7_545 .
O3 Ni1 O4 94.7(2) . .
O3 Ni1 O4 94.7(2) 7_545 27_565
O3 Ni1 O4 85.3(2) . 27_565
O4 Ni1 O4 178.5(3) . 27_565
O3 Ni1 O1 90.16(12) 7_545 .
O3 Ni1 O1 90.16(12) . .
O4 Ni1 O1 89.23(13) . .
O4 Ni1 O1 89.23(13) 27_565 .
O3 Ni1 Ni1 89.61(13) 7_545 27_565
O3 Ni1 Ni1 90.62(13) . 27_565
O4 Ni1 Ni1 133.97(13) . 27_565
O4 Ni1 Ni1 44.49(13) 27_565 27_565
O1 Ni1 Ni1 45.0 . 27_565
O3 Ni1 Ni1 90.62(13) 7_545 20_656
O3 Ni1 Ni1 89.61(13) . 20_656
O4 Ni1 Ni1 44.49(13) . 20_656
O4 Ni1 Ni1 133.97(13) 27_565 20_656
O1 Ni1 Ni1 45.0 . 20_656
Ni1 Ni1 Ni1 90.0 27_565 20_656
O3 Ni1 Ni2 137.77(13) 7_545 27_565
O3 Ni1 Ni2 42.55(12) . 27_565
O4 Ni1 Ni2 93.51(16) . 27_565
O4 Ni1 Ni2 85.45(16) 27_565 27_565
O1 Ni1 Ni2 47.61(3) . 27_565
Ni1 Ni1 Ni2 61.531(16) 27_565 27_565
Ni1 Ni1 Ni2 61.531(16) 20_656 27_565
O3 Ni1 Ni2 42.55(12) 7_545 .
O3 Ni1 Ni2 137.77(13) . .
O4 Ni1 Ni2 85.45(16) . .
O4 Ni1 Ni2 93.51(16) 27_565 .
O1 Ni1 Ni2 47.61(3) . .
Ni1 Ni1 Ni2 61.531(16) 27_565 .
Ni1 Ni1 Ni2 61.531(16) 20_656 .
Ni2 Ni1 Ni2 95.23(5) 27_565 .
O3 Ni2 O3 168.0(3) 16_554 7_545
O3 Ni2 O3 88.0(3) 16_554 20_656
O3 Ni2 O3 90.8(3) 7_545 20_656
O3 Ni2 O3 90.8(3) 16_554 27_565
O3 Ni2 O3 88.0(3) 7_545 27_565
O3 Ni2 O3 168.0(3) 20_656 27_565
O3 Ni2 O5 95.98(14) 16_554 .
O3 Ni2 O5 95.98(14) 7_545 .
O3 Ni2 O5 95.98(14) 20_656 .
O3 Ni2 O5 95.98(14) 27_565 .
O3 Ni2 O1 84.02(14) 16_554 .
O3 Ni2 O1 84.02(14) 7_545 .
O3 Ni2 O1 84.02(14) 20_656 .
O3 Ni2 O1 84.02(14) 27_565 .
O5 Ni2 O1 180.000(1) . .
O3 Ni2 Ni3 134.21(13) 16_554 10_554
O3 Ni2 Ni3 46.28(13) 7_545 10_554
O3 Ni2 Ni3 46.28(13) 20_656 10_554
O3 Ni2 Ni3 134.21(13) 27_565 10_554
O5 Ni2 Ni3 88.32(4) . 10_554
O1 Ni2 Ni3 91.68(4) . 10_554
O3 Ni2 Ni3 46.28(13) 16_554 .
O3 Ni2 Ni3 134.21(13) 7_545 .
O3 Ni2 Ni3 134.21(13) 20_656 .
O3 Ni2 Ni3 46.28(13) 27_565 .
O5 Ni2 Ni3 88.32(4) . .
O1 Ni2 Ni3 91.68(4) . .
Ni3 Ni2 Ni3 176.64(8) 10_554 .
O3 Ni2 Ni1 41.64(14) 16_554 10_554
O3 Ni2 Ni1 126.40(15) 7_545 10_554
O3 Ni2 Ni1 85.11(14) 20_656 10_554
O3 Ni2 Ni1 86.06(14) 27_565 10_554
O5 Ni2 Ni1 137.61(3) . 10_554
O1 Ni2 Ni1 42.39(3) . 10_554
Ni3 Ni2 Ni1 119.88(5) 10_554 10_554
Ni3 Ni2 Ni1 62.95(3) . 10_554
O3 Ni2 Ni1 85.11(14) 16_554 20_656
O3 Ni2 Ni1 86.06(14) 7_545 20_656
O3 Ni2 Ni1 41.64(14) 20_656 20_656
O3 Ni2 Ni1 126.40(15) 27_565 20_656
O5 Ni2 Ni1 137.61(3) . 20_656
O1 Ni2 Ni1 42.39(3) . 20_656
Ni3 Ni2 Ni1 62.95(3) 10_554 20_656
Ni3 Ni2 Ni1 119.88(5) . 20_656
Ni1 Ni2 Ni1 56.94(3) 10_554 20_656
O3 Ni2 Ni1 86.06(14) 16_554 27_565
O3 Ni2 Ni1 85.11(14) 7_545 27_565
O3 Ni2 Ni1 126.40(15) 20_656 27_565
O3 Ni2 Ni1 41.64(14) 27_565 27_565
O5 Ni2 Ni1 137.61(3) . 27_565
O1 Ni2 Ni1 42.39(3) . 27_565
Ni3 Ni2 Ni1 119.88(5) 10_554 27_565
Ni3 Ni2 Ni1 62.95(3) . 27_565
Ni1 Ni2 Ni1 56.94(3) 10_554 27_565
Ni1 Ni2 Ni1 84.77(5) 20_656 27_565
O3 Ni2 Ni1 126.40(15) 16_554 .
O3 Ni2 Ni1 41.64(14) 7_545 .
O3 Ni2 Ni1 86.06(14) 20_656 .
O3 Ni2 Ni1 85.11(14) 27_565 .
O5 Ni2 Ni1 137.61(3) . .
O1 Ni2 Ni1 42.39(3) . .
Ni3 Ni2 Ni1 62.95(3) 10_554 .
Ni3 Ni2 Ni1 119.88(5) . .
Ni1 Ni2 Ni1 84.77(5) 10_554 .
Ni1 Ni2 Ni1 56.94(3) 20_656 .
Ni1 Ni2 Ni1 56.94(3) 27_565 .
O2 Ni3 O2 91.8(4) 22_655 .
O2 Ni3 O6 96.2(2) 22_655 .
O2 Ni3 O6 96.2(2) . .
O2 Ni3 O4 94.4(2) 22_655 10_554
O2 Ni3 O4 94.4(2) . 10_554
O6 Ni3 O4 164.8(3) . 10_554
O2 Ni3 O3 173.8(2) 22_655 27_565
O2 Ni3 O3 90.6(2) . 27_565
O6 Ni3 O3 89.3(2) . 27_565
O4 Ni3 O3 79.74(18) 10_554 27_565
O2 Ni3 O3 90.6(2) 22_655 16_554
O2 Ni3 O3 173.8(2) . 16_554
O6 Ni3 O3 89.3(2) . 16_554
O4 Ni3 O3 79.74(18) 10_554 16_554
O3 Ni3 O3 86.4(2) 27_565 16_554
O2 Ni3 Ni2 134.10(18) 22_655 .
O2 Ni3 Ni2 134.10(18) . .
O6 Ni3 Ni2 79.5(2) . .
O4 Ni3 Ni2 85.31(18) 10_554 .
O3 Ni3 Ni2 44.02(12) 27_565 .
O3 Ni3 Ni2 44.02(12) 16_554 .
Ni1 O1 Ni1 180.00(6) 10_554 .
Ni1 O1 Ni1 90.0 10_554 20_656
Ni1 O1 Ni1 90.0 . 20_656
Ni1 O1 Ni1 90.0 10_554 27_565
Ni1 O1 Ni1 90.0 . 27_565
Ni1 O1 Ni1 180.00(3) 20_656 27_565
Ni1 O1 Ni2 90.0 10_554 .
Ni1 O1 Ni2 90.0 . .
Ni1 O1 Ni2 90.0 20_656 .
Ni1 O1 Ni2 90.0 27_565 .
Ni1 O1 Ni2 90.0 10_554 27_565
Ni1 O1 Ni2 90.0 . 27_565
Ni1 O1 Ni2 90.0 20_656 27_565
Ni1 O1 Ni2 90.0 27_565 27_565
Ni2 O1 Ni2 180.0 . 27_565
C2 O2 Ni3 125.8(6) . .
C2 C1 C2 124.1(10) 22_655 .
O2 C2 C1 126.2(9) . .
O2 C2 C3 112.0(9) . .
C1 C2 C3 121.8(8) . .
C6X C3 C5 111.7(19) . .
C6X C3 C2 111.0(13) . .
C5 C3 C2 114.2(11) . .
C6X C3 C4 106(3) . .
C5 C3 C4 106.2(10) . .
C2 C3 C4 107.6(8) . .
C6X C3 C6Y 25(4) . .
C5 C3 C6Y 99(3) . .
C2 C3 C6Y 100(6) . .
C4 C3 C6Y 130(6) . .
C7 O3 Ni1 116.8(4) . .
C7 O3 Ni2 122.0(4) . 27_565
Ni1 O3 Ni2 95.81(19) . 27_565
C7 O3 Ni3 127.7(4) . 20_656
Ni1 O3 Ni3 97.4(2) . 20_656
Ni2 O3 Ni3 89.70(18) 27_565 20_656
C10 O4 Ni1 118.0(3) . 20_656
C10 O4 Ni1 118.0(3) . .
Ni1 O4 Ni1 91.0(3) 20_656 .
C10 O4 Ni3 127.1(6) . 10_554
Ni1 O4 Ni3 97.6(2) 20_656 10_554
Ni1 O4 Ni3 97.6(2) . 10_554
O3 C7 C8 112.3(6) . .
O3 C7 C9 110.7(6) . .
C8 C7 C9 107.9(7) . .
C7 C8 C7 113.7(8) 22_655 .
C10 C9 C7 114.3(6) . .
O4 C10 C9 109.2(5) . 22_655
O4 C10 C9 109.2(5) . .
C9 C10 C9 112.7(8) 22_655 .
C11 O5 C11 141.3(17) 10_554 .
C11 O5 Ni2 109.3(9) 10_554 .
C11 O5 Ni2 109.3(9) . .
C11 O6 Ni3 119.6(9) . .
O6 C11 O5 143.2(16) . .
O6 C11 C12 104.5(14) . .
O5 C11 C12 112.4(15) . .

loop_
_geom_bond_atom_site_label_1
_geom_bond_atom_site_label_2
_geom_bond_distance
_geom_bond_site_symmetry_2
Ni1 O3 1.994(5) 7_545
Ni1 O3 1.994(5) .
Ni1 O4 1.995(4) .
Ni1 O4 1.995(4) 27_565
Ni1 O1 2.0126(12) .
Ni1 Ni1 2.8462(16) 27_565
Ni1 Ni1 2.8462(16) 20_656
Ni1 Ni2 2.9854(15) 27_565
Ni1 Ni2 2.9854(15) .
Ni2 O3 2.029(4) 16_554
Ni2 O3 2.029(4) 7_545
Ni2 O3 2.029(4) 20_656
Ni2 O3 2.029(4) 27_565
Ni2 O5 2.067(11) .
Ni2 O1 2.2051(17) .
Ni2 Ni3 2.9200(13) 10_554
Ni2 Ni3 2.9200(13) .
Ni2 Ni1 2.9854(15) 10_554
Ni2 Ni1 2.9854(15) 20_656
Ni2 Ni1 2.9854(15) 27_565
Ni3 O2 1.971(5) 22_655
Ni3 O2 1.971(5) .
Ni3 O6 2.074(7) .
Ni3 O4 2.104(7) 10_554
Ni3 O3 2.110(5) 27_565
Ni3 O3 2.110(5) 16_554
O1 Ni1 2.0126(12) 10_554
O1 Ni1 2.0126(12) 20_656
O1 Ni1 2.0126(12) 27_565
O1 Ni2 2.2051(17) 27_565
O2 C2 1.269(10) .
C1 C2 1.395(11) 22_655
C1 C2 1.395(11) .
C2 C3 1.536(13) .
C3 C6X 1.52(2) .
C3 C5 1.529(14) .
C3 C4 1.543(19) .
C3 C6Y 1.61(9) .
O3 C7 1.432(8) .
O3 Ni2 2.029(4) 27_565
O3 Ni3 2.110(5) 20_656
O4 C10 1.432(11) .
O4 Ni1 1.995(4) 20_656
O4 Ni3 2.104(7) 10_554
C7 C8 1.535(9) .
C7 C9 1.536(10) .
C8 C7 1.535(9) 22_655
C9 C10 1.528(9) .
C10 C9 1.528(9) 22_655
O5 C11 1.317(9) 10_554
O5 C11 1.317(9) .
O6 C11 1.300(9) .
C11 C12 1.65(3) .

loop_
_geom_torsion_atom_site_label_1
_geom_torsion_atom_site_label_2
_geom_torsion_atom_site_label_3
_geom_torsion_atom_site_label_4
_geom_torsion
_geom_torsion_site_symmetry_1
_geom_torsion_site_symmetry_4
O3 Ni1 Ni2 O3 -179.82(3) 7_545 16_554
O3 Ni1 Ni2 O3 0.19(4) . 16_554
O4 Ni1 Ni2 O3 92.2(2) . 16_554
O4 Ni1 Ni2 O3 -86.6(2) 27_565 16_554
O1 Ni1 Ni2 O3 -0.87(16) . 16_554
Ni1 Ni1 Ni2 O3 -54.42(16) 27_565 16_554
Ni1 Ni1 Ni2 O3 52.68(16) 20_656 16_554
Ni2 Ni1 Ni2 O3 -0.87(16) 27_565 16_554
O3 Ni1 Ni2 O3 -179.993(5) . 7_545
O4 Ni1 Ni2 O3 -87.9(3) . 7_545
O4 Ni1 Ni2 O3 93.2(3) 27_565 7_545
O1 Ni1 Ni2 O3 178.9(2) . 7_545
Ni1 Ni1 Ni2 O3 125.4(2) 27_565 7_545
Ni1 Ni1 Ni2 O3 -127.5(2) 20_656 7_545
Ni2 Ni1 Ni2 O3 178.9(2) 27_565 7_545
O3 Ni1 Ni2 O3 95.6(3) 7_545 20_656
O3 Ni1 Ni2 O3 -84.4(3) . 20_656
O4 Ni1 Ni2 O3 7.7(2) . 20_656
O4 Ni1 Ni2 O3 -171.2(2) 27_565 20_656
O1 Ni1 Ni2 O3 -85.44(14) . 20_656
Ni1 Ni1 Ni2 O3 -138.99(14) 27_565 20_656
Ni1 Ni1 Ni2 O3 -31.89(13) 20_656 20_656
Ni2 Ni1 Ni2 O3 -85.44(14) 27_565 20_656
O3 Ni1 Ni2 O3 -92.5(3) 7_545 27_565
O3 Ni1 Ni2 O3 87.5(3) . 27_565
O4 Ni1 Ni2 O3 179.6(2) . 27_565
O4 Ni1 Ni2 O3 0.7(2) 27_565 27_565
O1 Ni1 Ni2 O3 86.48(13) . 27_565
Ni1 Ni1 Ni2 O3 32.93(13) 27_565 27_565
Ni1 Ni1 Ni2 O3 140.03(14) 20_656 27_565
Ni2 Ni1 Ni2 O3 86.48(13) 27_565 27_565
O3 Ni1 Ni2 O5 1.1(2) 7_545 .
O3 Ni1 Ni2 O5 -178.9(2) . .
O4 Ni1 Ni2 O5 -86.88(16) . .
O4 Ni1 Ni2 O5 94.26(16) 27_565 .
O1 Ni1 Ni2 O5 180.0 . .
Ni1 Ni1 Ni2 O5 126.450(12) 27_565 .
Ni1 Ni1 Ni2 O5 -126.450(12) 20_656 .
Ni2 Ni1 Ni2 O5 180.0 27_565 .
O3 Ni1 Ni2 O1 -178.9(2) 7_545 .
O3 Ni1 Ni2 O1 1.1(2) . .
O4 Ni1 Ni2 O1 93.12(16) . .
O4 Ni1 Ni2 O1 -85.74(16) 27_565 .
Ni1 Ni1 Ni2 O1 -53.550(12) 27_565 .
Ni1 Ni1 Ni2 O1 53.550(12) 20_656 .
Ni2 Ni1 Ni2 O1 0.0 27_565 .
O3 Ni1 Ni2 Ni3 53.6(2) 7_545 10_554
O3 Ni1 Ni2 Ni3 -126.4(2) . 10_554
O4 Ni1 Ni2 Ni3 -34.35(16) . 10_554
O4 Ni1 Ni2 Ni3 146.78(16) 27_565 10_554
O1 Ni1 Ni2 Ni3 -127.47(2) . 10_554
Ni1 Ni1 Ni2 Ni3 178.98(3) 27_565 10_554
Ni1 Ni1 Ni2 Ni3 -73.92(2) 20_656 10_554
Ni2 Ni1 Ni2 Ni3 -127.47(2) 27_565 10_554
O3 Ni1 Ni2 Ni3 -124.3(2) 7_545 .
O3 Ni1 Ni2 Ni3 55.7(2) . .
O4 Ni1 Ni2 Ni3 147.72(16) . .
O4 Ni1 Ni2 Ni3 -31.14(17) 27_565 .
O1 Ni1 Ni2 Ni3 54.60(4) . .
Ni1 Ni1 Ni2 Ni3 1.05(3) 27_565 .
Ni1 Ni1 Ni2 Ni3 108.15(5) 20_656 .
Ni2 Ni1 Ni2 Ni3 54.60(4) 27_565 .
O3 Ni1 Ni2 Ni1 -178.9(2) 7_545 10_554
O3 Ni1 Ni2 Ni1 1.1(2) . 10_554
O4 Ni1 Ni2 Ni1 93.12(16) . 10_554
O4 Ni1 Ni2 Ni1 -85.74(16) 27_565 10_554
O1 Ni1 Ni2 Ni1 0.0 . 10_554
Ni1 Ni1 Ni2 Ni1 -53.550(12) 27_565 10_554
Ni1 Ni1 Ni2 Ni1 53.550(12) 20_656 10_554
Ni2 Ni1 Ni2 Ni1 0.0 27_565 10_554
O3 Ni1 Ni2 Ni1 127.5(2) 7_545 20_656
O3 Ni1 Ni2 Ni1 -52.5(2) . 20_656
O4 Ni1 Ni2 Ni1 39.57(16) . 20_656
O4 Ni1 Ni2 Ni1 -139.29(16) 27_565 20_656
O1 Ni1 Ni2 Ni1 -53.550(12) . 20_656
Ni1 Ni1 Ni2 Ni1 -107.10(2) 27_565 20_656
Ni2 Ni1 Ni2 Ni1 -53.550(12) 27_565 20_656
O3 Ni1 Ni2 Ni1 -125.4(2) 7_545 27_565
O3 Ni1 Ni2 Ni1 54.6(2) . 27_565
O4 Ni1 Ni2 Ni1 146.67(16) . 27_565
O4 Ni1 Ni2 Ni1 -32.19(16) 27_565 27_565
O1 Ni1 Ni2 Ni1 53.550(12) . 27_565
Ni1 Ni1 Ni2 Ni1 107.10(2) 20_656 27_565
Ni2 Ni1 Ni2 Ni1 53.550(12) 27_565 27_565
O3 Ni2 Ni3 O2 -11.5(3) 16_554 22_655
O3 Ni2 Ni3 O2 -174.8(3) 7_545 22_655
O3 Ni2 Ni3 O2 -8.3(3) 20_656 22_655
O3 Ni2 Ni3 O2 -171.6(3) 27_565 22_655
O5 Ni2 Ni3 O2 88.5(2) . 22_655
O1 Ni2 Ni3 O2 -91.5(2) . 22_655
Ni3 Ni2 Ni3 O2 88.5(2) 10_554 22_655
Ni1 Ni2 Ni3 O2 -59.2(2) 10_554 22_655
Ni1 Ni2 Ni3 O2 -58.2(2) 20_656 22_655
Ni1 Ni2 Ni3 O2 -123.9(2) 27_565 22_655
Ni1 Ni2 Ni3 O2 -124.9(2) . 22_655
O3 Ni2 Ni3 O2 171.6(3) 16_554 .
O3 Ni2 Ni3 O2 8.3(3) 7_545 .
O3 Ni2 Ni3 O2 174.8(3) 20_656 .
O3 Ni2 Ni3 O2 11.5(3) 27_565 .
O5 Ni2 Ni3 O2 -88.5(2) . .
O1 Ni2 Ni3 O2 91.5(2) . .
Ni3 Ni2 Ni3 O2 -88.5(2) 10_554 .
Ni1 Ni2 Ni3 O2 123.9(2) 10_554 .
Ni1 Ni2 Ni3 O2 124.9(2) 20_656 .
Ni1 Ni2 Ni3 O2 59.2(2) 27_565 .
Ni1 Ni2 Ni3 O2 58.2(2) . .
O3 Ni2 Ni3 O6 -99.92(19) 16_554 .
O3 Ni2 Ni3 O6 96.7(2) 7_545 .
O3 Ni2 Ni3 O6 -96.7(2) 20_656 .
O3 Ni2 Ni3 O6 99.92(19) 27_565 .
O5 Ni2 Ni3 O6 0.0 . .
O1 Ni2 Ni3 O6 180.0 . .
Ni3 Ni2 Ni3 O6 0.000(2) 10_554 .
Ni1 Ni2 Ni3 O6 -147.639(19) 10_554 .
Ni1 Ni2 Ni3 O6 -146.65(4) 20_656 .
Ni1 Ni2 Ni3 O6 147.639(19) 27_565 .
Ni1 Ni2 Ni3 O6 146.65(4) . .
O3 Ni2 Ni3 O4 80.08(19) 16_554 10_554
O3 Ni2 Ni3 O4 -83.3(2) 7_545 10_554
O3 Ni2 Ni3 O4 83.3(2) 20_656 10_554
O3 Ni2 Ni3 O4 -80.08(19) 27_565 10_554
O5 Ni2 Ni3 O4 180.0 . 10_554
O1 Ni2 Ni3 O4 0.0 . 10_554
Ni3 Ni2 Ni3 O4 180.000(2) 10_554 10_554
Ni1 Ni2 Ni3 O4 32.361(19) 10_554 10_554
Ni1 Ni2 Ni3 O4 33.35(4) 20_656 10_554
Ni1 Ni2 Ni3 O4 -32.361(19) 27_565 10_554
Ni1 Ni2 Ni3 O4 -33.35(4) . 10_554
O3 Ni2 Ni3 O3 160.2(4) 16_554 27_565
O3 Ni2 Ni3 O3 -3.21(8) 7_545 27_565
O3 Ni2 Ni3 O3 163.4(4) 20_656 27_565
O5 Ni2 Ni3 O3 -99.92(19) . 27_565
O1 Ni2 Ni3 O3 80.08(19) . 27_565
Ni3 Ni2 Ni3 O3 -99.92(19) 10_554 27_565
Ni1 Ni2 Ni3 O3 112.45(19) 10_554 27_565
Ni1 Ni2 Ni3 O3 113.4(2) 20_656 27_565
Ni1 Ni2 Ni3 O3 47.72(19) 27_565 27_565
Ni1 Ni2 Ni3 O3 46.74(19) . 27_565
O3 Ni2 Ni3 O3 -163.4(4) 7_545 16_554
O3 Ni2 Ni3 O3 3.21(8) 20_656 16_554
O3 Ni2 Ni3 O3 -160.2(4) 27_565 16_554
O5 Ni2 Ni3 O3 99.92(19) . 16_554
O1 Ni2 Ni3 O3 -80.08(19) . 16_554
Ni3 Ni2 Ni3 O3 99.92(19) 10_554 16_554
Ni1 Ni2 Ni3 O3 -47.72(19) 10_554 16_554
Ni1 Ni2 Ni3 O3 -46.74(19) 20_656 16_554
Ni1 Ni2 Ni3 O3 -112.45(19) 27_565 16_554
Ni1 Ni2 Ni3 O3 -113.4(2) . 16_554
O3 Ni1 O1 Ni1 -179(100) 7_545 10_554
O3 Ni1 O1 Ni1 1(100) . 10_554
O4 Ni1 O1 Ni1 95(100) . 10_554
O4 Ni1 O1 Ni1 -85(100) 27_565 10_554
Ni1 Ni1 O1 Ni1 -90(100) 27_565 10_554
Ni1 Ni1 O1 Ni1 90(100) 20_656 10_554
Ni2 Ni1 O1 Ni1 0(100) 27_565 10_554
Ni2 Ni1 O1 Ni1 180(100) . 10_554
O3 Ni1 O1 Ni1 90.72(13) 7_545 20_656
O3 Ni1 O1 Ni1 -89.28(13) . 20_656
O4 Ni1 O1 Ni1 5.46(18) . 20_656
O4 Ni1 O1 Ni1 -174.54(18) 27_565 20_656
Ni1 Ni1 O1 Ni1 180.0 27_565 20_656
Ni2 Ni1 O1 Ni1 -90.0 27_565 20_656
Ni2 Ni1 O1 Ni1 90.0 . 20_656
O3 Ni1 O1 Ni1 -89.28(13) 7_545 27_565
O3 Ni1 O1 Ni1 90.72(13) . 27_565
O4 Ni1 O1 Ni1 -174.54(18) . 27_565
O4 Ni1 O1 Ni1 5.46(18) 27_565 27_565
Ni1 Ni1 O1 Ni1 180.0 20_656 27_565
Ni2 Ni1 O1 Ni1 90.0 27_565 27_565
Ni2 Ni1 O1 Ni1 -90.0 . 27_565
O3 Ni1 O1 Ni2 0.72(13) 7_545 .
O3 Ni1 O1 Ni2 -179.28(13) . .
O4 Ni1 O1 Ni2 -84.54(18) . .
O4 Ni1 O1 Ni2 95.46(18) 27_565 .
Ni1 Ni1 O1 Ni2 90.0 27_565 .
Ni1 Ni1 O1 Ni2 -90.0 20_656 .
Ni2 Ni1 O1 Ni2 180.0 27_565 .
O3 Ni1 O1 Ni2 -179.28(13) 7_545 27_565
O3 Ni1 O1 Ni2 0.72(13) . 27_565
O4 Ni1 O1 Ni2 95.46(18) . 27_565
O4 Ni1 O1 Ni2 -84.54(18) 27_565 27_565
Ni1 Ni1 O1 Ni2 -90.0 27_565 27_565
Ni1 Ni1 O1 Ni2 90.0 20_656 27_565
Ni2 Ni1 O1 Ni2 180.0 . 27_565
O3 Ni2 O1 Ni1 -0.71(13) 16_554 10_554
O3 Ni2 O1 Ni1 179.29(13) 7_545 10_554
O3 Ni2 O1 Ni1 -89.29(13) 20_656 10_554
O3 Ni2 O1 Ni1 90.71(13) 27_565 10_554
O5 Ni2 O1 Ni1 137(65) . 10_554
Ni3 Ni2 O1 Ni1 -135.0 10_554 10_554
Ni3 Ni2 O1 Ni1 45.0 . 10_554
Ni1 Ni2 O1 Ni1 -90.0 20_656 10_554
Ni1 Ni2 O1 Ni1 90.0 27_565 10_554
Ni1 Ni2 O1 Ni1 180.0 . 10_554
O3 Ni2 O1 Ni1 179.29(13) 16_554 .
O3 Ni2 O1 Ni1 -0.71(13) 7_545 .
O3 Ni2 O1 Ni1 90.71(13) 20_656 .
O3 Ni2 O1 Ni1 -89.29(13) 27_565 .
O5 Ni2 O1 Ni1 -43(87) . .
Ni3 Ni2 O1 Ni1 45.0 10_554 .
Ni3 Ni2 O1 Ni1 -135.0 . .
Ni1 Ni2 O1 Ni1 180.0 10_554 .
Ni1 Ni2 O1 Ni1 90.0 20_656 .
Ni1 Ni2 O1 Ni1 -90.0 27_565 .
O3 Ni2 O1 Ni1 89.29(13) 16_554 20_656
O3 Ni2 O1 Ni1 -90.71(13) 7_545 20_656
O3 Ni2 O1 Ni1 0.71(13) 20_656 20_656
O3 Ni2 O1 Ni1 -179.29(13) 27_565 20_656
O5 Ni2 O1 Ni1 -133(87) . 20_656
Ni3 Ni2 O1 Ni1 -45.0 10_554 20_656
Ni3 Ni2 O1 Ni1 135.0 . 20_656
Ni1 Ni2 O1 Ni1 90.0 10_554 20_656
Ni1 Ni2 O1 Ni1 180.0 27_565 20_656
Ni1 Ni2 O1 Ni1 -90.0 . 20_656
O3 Ni2 O1 Ni1 -90.71(13) 16_554 27_565
O3 Ni2 O1 Ni1 89.29(13) 7_545 27_565
O3 Ni2 O1 Ni1 -179.29(13) 20_656 27_565
O3 Ni2 O1 Ni1 0.71(13) 27_565 27_565
O5 Ni2 O1 Ni1 47(65) . 27_565
Ni3 Ni2 O1 Ni1 135.0 10_554 27_565
Ni3 Ni2 O1 Ni1 -45.0 . 27_565
Ni1 Ni2 O1 Ni1 -90.0 10_554 27_565
Ni1 Ni2 O1 Ni1 180.0 20_656 27_565
Ni1 Ni2 O1 Ni1 90.0 . 27_565
O3 Ni2 O1 Ni2 44(76) 16_554 27_565
O3 Ni2 O1 Ni2 -136(76) 7_545 27_565
O3 Ni2 O1 Ni2 -44(76) 20_656 27_565
O3 Ni2 O1 Ni2 136(76) 27_565 27_565
O5 Ni2 O1 Ni2 0.0 . 27_565
Ni3 Ni2 O1 Ni2 -90(76) 10_554 27_565
Ni3 Ni2 O1 Ni2 90(76) . 27_565
Ni1 Ni2 O1 Ni2 45(76) 10_554 27_565
Ni1 Ni2 O1 Ni2 -45(76) 20_656 27_565
Ni1 Ni2 O1 Ni2 135(76) 27_565 27_565
Ni1 Ni2 O1 Ni2 -135(76) . 27_565
O2 Ni3 O2 C2 3.5(8) 22_655 .
O6 Ni3 O2 C2 99.9(6) . .
O4 Ni3 O2 C2 -91.1(6) 10_554 .
O3 Ni3 O2 C2 -170.8(6) 27_565 .
O3 Ni3 O2 C2 -109(2) 16_554 .
Ni2 Ni3 O2 C2 -178.8(5) . .
Ni3 O2 C2 C1 -2.0(13) . .
Ni3 O2 C2 C3 176.8(6) . .
C2 C1 C2 O2 -0.9(19) 22_655 .
C2 C1 C2 C3 -179.6(8) 22_655 .
O2 C2 C3 C6X 49(3) . .
C1 C2 C3 C6X -132(3) . .
O2 C2 C3 C5 176.6(8) . .
C1 C2 C3 C5 -4.6(14) . .
O2 C2 C3 C4 -65.8(10) . .
C1 C2 C3 C4 113.0(12) . .
O2 C2 C3 C6Y 72(4) . .
C1 C2 C3 C6Y -109(4) . .
O3 Ni1 O3 C7 -50.4(4) 7_545 .
O4 Ni1 O3 C7 40.4(4) . .
O4 Ni1 O3 C7 -141.2(4) 27_565 .
O1 Ni1 O3 C7 129.6(4) . .
Ni1 Ni1 O3 C7 174.6(4) 27_565 .
Ni1 Ni1 O3 C7 84.6(4) 20_656 .
Ni2 Ni1 O3 C7 130.4(5) 27_565 .
Ni2 Ni1 O3 C7 128.8(4) . .
O3 Ni1 O3 Ni2 179(17) 7_545 27_565
O4 Ni1 O3 Ni2 -90.0(2) . 27_565
O4 Ni1 O3 Ni2 88.4(2) 27_565 27_565
O1 Ni1 O3 Ni2 -0.78(14) . 27_565
Ni1 Ni1 O3 Ni2 44.22(15) 27_565 27_565
Ni1 Ni1 O3 Ni2 -45.78(14) 20_656 27_565
Ni2 Ni1 O3 Ni2 -1.6(3) . 27_565
O3 Ni1 O3 Ni3 88.77(17) 7_545 20_656
O4 Ni1 O3 Ni3 179.53(18) . 20_656
O4 Ni1 O3 Ni3 -2.02(18) 27_565 20_656
O1 Ni1 O3 Ni3 -91.23(13) . 20_656
Ni1 Ni1 O3 Ni3 -46.23(13) 27_565 20_656
Ni1 Ni1 O3 Ni3 -136.23(13) 20_656 20_656
Ni2 Ni1 O3 Ni3 -90.5(2) 27_565 20_656
Ni2 Ni1 O3 Ni3 -92.02(19) . 20_656
O3 Ni1 O4 C10 141.5(5) 7_545 .
O3 Ni1 O4 C10 -38.2(5) . .
O4 Ni1 O4 C10 -128.3(5) 27_565 .
O1 Ni1 O4 C10 -128.3(5) . .
Ni1 Ni1 O4 C10 -133.7(4) 27_565 .
Ni1 Ni1 O4 C10 -122.8(6) 20_656 .
Ni2 Ni1 O4 C10 -80.9(5) 27_565 .
Ni2 Ni1 O4 C10 -175.8(5) . .
O3 Ni1 O4 Ni1 -95.7(2) 7_545 20_656
O3 Ni1 O4 Ni1 84.6(2) . 20_656
O4 Ni1 O4 Ni1 -5.51(18) 27_565 20_656
O1 Ni1 O4 Ni1 -5.51(18) . 20_656
Ni1 Ni1 O4 Ni1 -10.9(4) 27_565 20_656
Ni2 Ni1 O4 Ni1 41.9(2) 27_565 20_656
Ni2 Ni1 O4 Ni1 -53.04(18) . 20_656
O3 Ni1 O4 Ni3 2.03(18) 7_545 10_554
O3 Ni1 O4 Ni3 -177.65(18) . 10_554
O4 Ni1 O4 Ni3 92.25(14) 27_565 10_554
O1 Ni1 O4 Ni3 92.25(14) . 10_554
Ni1 Ni1 O4 Ni3 86.9(2) 27_565 10_554
Ni1 Ni1 O4 Ni3 97.8(3) 20_656 10_554
Ni2 Ni1 O4 Ni3 139.70(14) 27_565 10_554
Ni2 Ni1 O4 Ni3 44.72(14) . 10_554
Ni1 O3 C7 C8 -117.2(6) . .
Ni2 O3 C7 C8 -0.5(8) 27_565 .
Ni3 O3 C7 C8 117.9(6) 20_656 .
Ni1 O3 C7 C9 3.4(7) . .
Ni2 O3 C7 C9 120.1(5) 27_565 .
Ni3 O3 C7 C9 -121.5(6) 20_656 .
O3 C7 C8 C7 62.9(10) . 22_655
C9 C7 C8 C7 -59.4(10) . 22_655
O3 C7 C9 C10 -70.5(8) . .
C8 C7 C9 C10 52.7(8) . .
Ni1 O4 C10 C9 7.9(8) 20_656 22_655
Ni1 O4 C10 C9 115.7(5) . 22_655
Ni3 O4 C10 C9 -118.2(5) 10_554 22_655
Ni1 O4 C10 C9 -115.7(5) 20_656 .
Ni1 O4 C10 C9 -7.9(8) . .
Ni3 O4 C10 C9 118.2(5) 10_554 .
C7 C9 C10 O4 72.8(8) . .
C7 C9 C10 C9 -48.7(10) . 22_655
O3 Ni2 O5 C11 -134.29(13) 16_554 10_554
O3 Ni2 O5 C11 45.71(13) 7_545 10_554
O3 Ni2 O5 C11 -45.71(13) 20_656 10_554
O3 Ni2 O5 C11 134.29(13) 27_565 10_554
O1 Ni2 O5 C11 88(100) . 10_554
Ni3 Ni2 O5 C11 0.000(3) 10_554 10_554
Ni3 Ni2 O5 C11 180.000(2) . 10_554
Ni1 Ni2 O5 C11 -135.000(3) 10_554 10_554
Ni1 Ni2 O5 C11 -45.000(3) 20_656 10_554
Ni1 Ni2 O5 C11 135.000(3) 27_565 10_554
Ni1 Ni2 O5 C11 45.000(3) . 10_554
O3 Ni2 O5 C11 45.71(13) 16_554 .
O3 Ni2 O5 C11 -134.29(13) 7_545 .
O3 Ni2 O5 C11 134.29(13) 20_656 .
O3 Ni2 O5 C11 -45.71(13) 27_565 .
O1 Ni2 O5 C11 -92(100) . .
Ni3 Ni2 O5 C11 180.000(2) 10_554 .
Ni3 Ni2 O5 C11 0.000(2) . .
Ni1 Ni2 O5 C11 45.000(3) 10_554 .
Ni1 Ni2 O5 C11 135.000(3) 20_656 .
Ni1 Ni2 O5 C11 -45.000(3) 27_565 .
Ni1 Ni2 O5 C11 -135.000(2) . .
O2 Ni3 O6 C11 -133.77(18) 22_655 .
O2 Ni3 O6 C11 133.77(18) . .
O4 Ni3 O6 C11 0.000(3) 10_554 .
O3 Ni3 O6 C11 43.21(11) 27_565 .
O3 Ni3 O6 C11 -43.21(11) 16_554 .
Ni2 Ni3 O6 C11 0.000(2) . .
Ni3 O6 C11 O5 0.000(5) . .
Ni3 O6 C11 C12 180.000(4) . .
C11 O5 C11 O6 180.000(3) 10_554 .
Ni2 O5 C11 O6 0.000(4) . .
C11 O5 C11 C12 0.000(5) 10_554 .
Ni2 O5 C11 C12 180.000(3) . .
